data_4343478
loop_
_publ_author_name
'Wu, Xialu'
'Ding, Nini'
'Zhang, Wenhua'
'Xue, Fei'
'Hor, T. S. Andy'

_publ_section_title
;
 Spacer-Directed Selective Assembly of Copper Square or Hexagon and
 Ring-Stacks or Coordination Nanotubes.
;
_journal_issue 14
_journal_name_full 'Inorganic chemistry'
_journal_page_first 6680
_journal_page_last 6686
_journal_paper_doi 10.1021/ic502552y
_journal_volume 54
_journal_year 2015
_chemical_formula_sum 'C52 H62 Cl2 Cu2 N6 O13'
_chemical_formula_weight 1177.05
_space_group_crystal_system monoclinic
_space_group_IT_number 14
_space_group_name_Hall '-P 2ybc'
_space_group_name_H-M_alt 'P 1 21/c 1'
_symmetry_space_group_name_Hall '-P 2ybc'
_symmetry_space_group_name_H-M 'P 1 21/c 1'
_atom_sites_solution_hydrogens mixed
_audit_creation_method SHELXL-2013
_audit_update_record
;
2015-02-27 # Formatted by publCIF

;
_cell_angle_alpha 90
_cell_angle_beta 90.601(3)
_cell_angle_gamma 90
_cell_formula_units_Z 4
_cell_length_a 15.5447(15)
_cell_length_b 9.9691(10)
_cell_length_c 41.113(4)
_cell_measurement_reflns_used 9594
_cell_measurement_temperature 123(2)
_cell_measurement_theta_max 27.03
_cell_measurement_theta_min 2.39
_cell_volume 6370.8(11)
_computing_structure_refinement 'SHELXL-2013 (Sheldrick, 2013)'
_diffrn_ambient_temperature 123(2)
_diffrn_measured_fraction_theta_full 0.996
_diffrn_measured_fraction_theta_max 0.997
_diffrn_measurement_device_type 'Bruker ApexII'
_diffrn_measurement_method 'phi and omega scans'
_diffrn_radiation_type MoK\a
_diffrn_radiation_wavelength 0.71073
_diffrn_reflns_av_R_equivalents 0.0000
_diffrn_reflns_av_unetI/netI 0.0536
_diffrn_reflns_laue_measured_fraction_full 0.996
_diffrn_reflns_laue_measured_fraction_max 0.997
_diffrn_reflns_limit_h_max 20
_diffrn_reflns_limit_h_min -20
_diffrn_reflns_limit_k_max 12
_diffrn_reflns_limit_k_min 0
_diffrn_reflns_limit_l_max 53
_diffrn_reflns_limit_l_min 0
_diffrn_reflns_number 14565
_diffrn_reflns_point_group_measured_fraction_full 0.996
_diffrn_reflns_point_group_measured_fraction_max 0.997
_diffrn_reflns_theta_full 25.242
_diffrn_reflns_theta_max 27.498
_diffrn_reflns_theta_min 1.981
_diffrn_standards_decay_% 0
_diffrn_standards_interval_count 0
_diffrn_standards_interval_time 0
_diffrn_standards_number 0
_exptl_absorpt_coefficient_mu 0.809
_exptl_absorpt_correction_T_max 0.907
_exptl_absorpt_correction_T_min 0.777
_exptl_absorpt_correction_type multi-scan
_exptl_absorpt_process_details 'SADABS, (Sheldrick 2008)'
_exptl_crystal_colour blue
_exptl_crystal_density_diffrn 1.227
_exptl_crystal_description prism
_exptl_crystal_F_000 2448
_exptl_crystal_size_max 0.400
_exptl_crystal_size_mid 0.260
_exptl_crystal_size_min 0.120
_refine_diff_density_max 2.873
_refine_diff_density_min -1.223
_refine_diff_density_rms 0.133
_refine_ls_extinction_method none
_refine_ls_goodness_of_fit_ref 1.090
_refine_ls_hydrogen_treatment mixed
_refine_ls_matrix_type full
_refine_ls_number_parameters 761
_refine_ls_number_reflns 14565
_refine_ls_number_restraints 312
_refine_ls_restrained_S_all 1.088
_refine_ls_R_factor_all 0.1093
_refine_ls_R_factor_gt 0.0938
_refine_ls_shift/su_max 0.001
_refine_ls_shift/su_mean 0.000
_refine_ls_structure_factor_coef Fsqd
_refine_ls_weighting_details
;
 w=1/[\s^2^(Fo^2^)+(0.0923P)^2^+41.5900P]
 where P=(Fo^2^+2Fc^2^)/3
;
_refine_ls_weighting_scheme calc
_refine_ls_wR_factor_gt 0.2305
_refine_ls_wR_factor_ref 0.2384
_reflns_Friedel_coverage 0.000
_reflns_number_gt 11831
_reflns_number_total 14565
_reflns_threshold_expression 'I > 2\s(I)'
_cod_data_source_file ic502552y_si_003.cif
_cod_data_source_block 383
_cod_depositor_comments 'Adding full bibliography for 4343476--4343480.cif.'
_cod_database_code 4343478
_publcif_datablock.id {da6da22d-16c4-4e13-876b-bbad28dce5b6}

_shelx_space_group_comment
;
The symmetry employed for this shelxl refinement is uniquely defined
by the following loop, which should always be used as a source of
symmetry information in preference to the above space-group names.
They are only intended as comments.
;
_shelx_estimated_absorpt_t_min 0.738
_shelx_estimated_absorpt_t_max 0.909
_shelxl_version_number 2013-2
_publcif_info_exptl_table_max_cols 4
_publcif_info_exptl_table_use_headnotes n

loop_
_space_group_symop_operation_xyz
'x, y, z'
'-x, y+1/2, -z+1/2'
'-x, -y, -z'
'x, -y-1/2, z-1/2'

loop_
_atom_site_label
_atom_site_type_symbol
_atom_site_fract_x
_atom_site_fract_y
_atom_site_fract_z
_atom_site_U_iso_or_equiv
_atom_site_adp_type
_atom_site_occupancy
_atom_site_site_symmetry_order
_atom_site_calc_flag
_atom_site_refinement_flags_posn
_atom_site_refinement_flags_adp
_atom_site_refinement_flags_occupancy
_atom_site_disorder_assembly
_atom_site_disorder_group
Cu1 Cu 0.68284(4) 0.59435(6) 0.09584(2) 0.01950(15) Uani 1 1 d . . . . .
Cu2 Cu 0.96787(4) 1.62314(6) 0.12477(2) 0.01813(15) Uani 1 1 d . . . . .
Cl1 Cl 0.28525(8) 0.55313(13) 0.28320(3) 0.0263(3) Uani 1 1 d . U . . .
O5 O 0.2483(4) 0.4842(5) 0.30991(12) 0.0564(14) Uani 1 1 d . U . . .
O6 O 0.342(3) 0.642(3) 0.2977(6) 0.079(8) Uani 0.54(5) 1 d . U P A 1
O6A O 0.227(2) 0.656(3) 0.2741(11) 0.086(9) Uani 0.46(5) 1 d . U P A 2
O7 O 0.2258(15) 0.619(3) 0.2628(6) 0.076(6) Uani 0.54(5) 1 d . U P A 1
O7A O 0.290(3) 0.458(3) 0.2592(6) 0.068(7) Uani 0.46(5) 1 d . U P A 2
O8 O 0.329(2) 0.461(2) 0.2624(6) 0.072(7) Uani 0.54(5) 1 d . U P A 1
O8A O 0.3679(13) 0.609(3) 0.2882(8) 0.064(5) Uani 0.46(5) 1 d . U P A 2
Cl2A Cl 0.4057(5) 0.0809(9) -0.00355(19) 0.089(3) Uani 0.358(6) 1 d D U P B 2
O9A O 0.3774(12) 0.100(2) -0.0336(3) 0.083(3) Uani 0.358(6) 1 d D U P B 2
O10A O 0.4790(9) 0.1487(17) -0.0004(4) 0.083(3) Uani 0.358(6) 1 d D U P B 2
O11A O 0.3402(11) 0.1187(19) 0.0151(4) 0.083(3) Uani 0.358(6) 1 d D U P B 2
O12A O 0.4283(12) -0.0486(13) -0.0010(4) 0.083(3) Uani 0.358(6) 1 d D U P B 2
Cl2B Cl 0.2246(7) 0.2368(9) 0.0802(2) 0.131(3) Uani 0.462(7) 1 d D U P B 2
O9B O 0.1430(10) 0.257(2) 0.0697(5) 0.138(4) Uani 0.462(7) 1 d D U P B 2
O10B O 0.2840(13) 0.311(2) 0.0677(6) 0.138(4) Uani 0.462(7) 1 d D U P B 2
O11B O 0.2114(14) 0.230(2) 0.1124(4) 0.138(4) Uani 0.462(7) 1 d D U P B 2
O12B O 0.2388(14) 0.1226(18) 0.0639(5) 0.138(4) Uani 0.462(7) 1 d D U P B 2
Cl2C Cl 0.3367(12) 0.3683(19) 0.0488(3) 0.125(4) Uani 0.197(6) 1 d D U P B 2
O9C O 0.2604(18) 0.426(4) 0.0545(9) 0.130(4) Uani 0.197(6) 1 d D U P B 2
O10C O 0.385(2) 0.425(3) 0.0266(8) 0.130(4) Uani 0.197(6) 1 d D U P B 2
O11C O 0.364(3) 0.339(4) 0.0788(5) 0.130(4) Uani 0.197(6) 1 d D U P B 2
O12C O 0.315(2) 0.251(3) 0.0340(9) 0.130(4) Uani 0.197(6) 1 d D U P B 2
O1 O 0.7332(2) 0.7757(3) 0.09798(8) 0.0205(7) Uani 1 1 d . . . . .
O1W O 0.5732(3) 0.6773(5) 0.06954(11) 0.0447(11) Uani 1 1 d D . . . .
H1W H 0.531(3) 0.640(7) 0.0589(15) 0.054 Uiso 1 1 d D U . . .
H2W H 0.595(4) 0.732(6) 0.0560(14) 0.054 Uiso 1 1 d D U . . .
O2 O 0.8474(2) 0.6703(4) 0.11657(8) 0.0209(7) Uani 1 1 d . . . . .
O3 O 1.0097(2) 0.4028(4) -0.07889(8) 0.0267(8) Uani 1 1 d . . . . .
O4 O 0.9826(5) 0.1868(5) -0.07350(15) 0.080(2) Uani 1 1 d . . . . .
N1 N 0.9242(3) 1.4089(4) 0.12868(10) 0.0206(8) Uani 1 1 d . . . . .
N2 N 0.7569(3) 0.5454(4) 0.05794(10) 0.0219(8) Uani 1 1 d . . . . .
N3 N 0.6553(2) 0.5939(4) 0.14344(10) 0.0192(8) Uani 1 1 d . . . . .
N4 N 0.6265(3) 0.4151(4) 0.09894(10) 0.0223(8) Uani 1 1 d . . . . .
N5 N 1.0911(3) 1.5983(5) 0.13611(11) 0.0254(9) Uani 1 1 d . . . . .
N6 N 0.9664(2) 1.6814(4) 0.17139(9) 0.0165(7) Uani 1 1 d . . . . .
C1 C 0.8485(3) 1.3757(5) 0.14197(12) 0.0219(10) Uani 1 1 d . . . . .
H1 H 0.8186 1.4420 0.1540 0.026 Uiso 1 1 calc R U . . .
C2 C 0.8118(3) 1.2487(5) 0.13904(12) 0.0220(10) Uani 1 1 d . . . . .
H2 H 0.7582 1.2298 0.1490 0.026 Uiso 1 1 calc R U . . .
C3 C 0.8533(3) 1.1510(5) 0.12169(12) 0.0232(10) Uani 1 1 d . . . . .
C4 C 0.9323(3) 1.1835(5) 0.10829(13) 0.0257(10) Uani 1 1 d . . . . .
H4 H 0.9639 1.1180 0.0966 0.031 Uiso 1 1 calc R U . . .
C5 C 0.9647(3) 1.3121(5) 0.11215(13) 0.0270(11) Uani 1 1 d . . . . .
H5 H 1.0184 1.3328 0.1026 0.032 Uiso 1 1 calc R U . . .
C6 C 0.8127(3) 1.0202(5) 0.11686(12) 0.0241(10) Uani 1 1 d . . . . .
H6 H 0.7517 1.0163 0.1172 0.029 Uiso 1 1 calc R U . . .
C7 C 0.8550(3) 0.9066(5) 0.11206(12) 0.0241(10) Uani 1 1 d . . . . .
H7 H 0.9161 0.9081 0.1111 0.029 Uiso 1 1 calc R U . . .
C8 C 0.8097(3) 0.7790(5) 0.10813(11) 0.0194(9) Uani 1 1 d . . . . .
C9 C 0.7989(3) 0.4280(5) 0.05651(12) 0.0230(10) Uani 1 1 d . . . . .
H9 H 0.7910 0.3653 0.0736 0.028 Uiso 1 1 calc R U . . .
C10 C 0.8531(4) 0.3936(5) 0.03131(12) 0.0258(10) Uani 1 1 d . . . . .
H10 H 0.8813 0.3090 0.0313 0.031 Uiso 1 1 calc R U . . .
C11 C 0.8657(3) 0.4835(6) 0.00627(12) 0.0262(11) Uani 1 1 d . . . . .
C12 C 0.8247(4) 0.6047(6) 0.00843(13) 0.0339(13) Uani 1 1 d . . . . .
H12 H 0.8330 0.6698 -0.0081 0.041 Uiso 1 1 calc R U . . .
C13 C 0.7717(4) 0.6339(6) 0.03409(13) 0.0317(12) Uani 1 1 d . . . . .
H13 H 0.7447 0.7194 0.0349 0.038 Uiso 1 1 calc R U . . .
C14 C 0.9167(3) 0.4509(6) -0.02259(12) 0.0264(11) Uani 1 1 d . . . . .
H14 H 0.9316 0.5228 -0.0366 0.032 Uiso 1 1 calc R U . . .
C15 C 0.9434(4) 0.3302(6) -0.03054(14) 0.0362(13) Uani 1 1 d . . . . .
H15 H 0.9372 0.2588 -0.0155 0.043 Uiso 1 1 calc R U . . .
C16 C 0.9832(4) 0.3030(6) -0.06268(15) 0.0394(14) Uani 1 1 d . . . . .
C17 C 0.6698(3) 0.6931(5) 0.16453(11) 0.0204(9) Uani 1 1 d . . . . .
H17 H 0.6874 0.7778 0.1564 0.025 Uiso 1 1 calc R U . . .
C18 C 0.6604(3) 0.6785(5) 0.19768(12) 0.0233(10) Uani 1 1 d . . . . .
H18 H 0.6691 0.7527 0.2118 0.028 Uiso 1 1 calc R U . . .
C19 C 0.6380(3) 0.5534(5) 0.21014(11) 0.0213(10) Uani 1 1 d . . . . .
C20 C 0.6230(3) 0.4503(5) 0.18802(12) 0.0214(10) Uani 1 1 d . . . . .
H20 H 0.6082 0.3632 0.1955 0.026 Uiso 1 1 calc R U . . .
C21 C 0.6297(3) 0.4751(5) 0.15504(12) 0.0191(9) Uani 1 1 d . . . . .
C22 C 0.6066(3) 0.3758(5) 0.12948(11) 0.0202(9) Uani 1 1 d . . . . .
C23 C 0.5633(3) 0.2578(5) 0.13536(12) 0.0220(10) Uani 1 1 d . . . . .
H23 H 0.5512 0.2320 0.1571 0.026 Uiso 1 1 calc R U . . .
C24 C 0.5372(3) 0.1758(5) 0.10953(12) 0.0231(10) Uani 1 1 d . . . . .
C25 C 0.5583(4) 0.2186(6) 0.07872(13) 0.0302(12) Uani 1 1 d . . . . .
H25 H 0.5417 0.1666 0.0603 0.036 Uiso 1 1 calc R U . . .
C26 C 0.6032(4) 0.3359(6) 0.07447(13) 0.0309(12) Uani 1 1 d . . . . .
H26 H 0.6182 0.3615 0.0530 0.037 Uiso 1 1 calc R U . . .
C27 C 0.6331(4) 0.5295(6) 0.24660(12) 0.0277(11) Uani 1 1 d . . . . .
C28 C 0.6241(8) 0.6596(7) 0.26497(17) 0.080(3) Uani 1 1 d . . . . .
H28A H 0.6716 0.7196 0.2594 0.121 Uiso 1 1 calc R U . . .
H28B H 0.6255 0.6416 0.2884 0.121 Uiso 1 1 calc R U . . .
H28C H 0.5693 0.7021 0.2591 0.121 Uiso 1 1 calc R U . . .
C29 C 0.5588(4) 0.4358(8) 0.25461(14) 0.0430(16) Uani 1 1 d . . . . .
H29A H 0.5053 0.4718 0.2453 0.065 Uiso 1 1 calc R U . . .
H29B H 0.5534 0.4284 0.2783 0.065 Uiso 1 1 calc R U . . .
H29C H 0.5700 0.3469 0.2454 0.065 Uiso 1 1 calc R U . . .
C30 C 0.7184(4) 0.4607(8) 0.25727(15) 0.0435(16) Uani 1 1 d . . . . .
H30A H 0.7255 0.3769 0.2452 0.065 Uiso 1 1 calc R U . . .
H30B H 0.7168 0.4413 0.2806 0.065 Uiso 1 1 calc R U . . .
H30C H 0.7669 0.5206 0.2528 0.065 Uiso 1 1 calc R U . . .
C31 C 0.4889(3) 0.0458(5) 0.11630(13) 0.0267(11) Uani 1 1 d . . . . .
C32 C 0.4161(5) 0.0709(7) 0.1403(2) 0.0501(19) Uani 1 1 d . . . . .
H32A H 0.4400 0.1078 0.1606 0.075 Uiso 1 1 calc R U . . .
H32B H 0.3867 -0.0139 0.1449 0.075 Uiso 1 1 calc R U . . .
H32C H 0.3750 0.1348 0.1308 0.075 Uiso 1 1 calc R U . . .
C33 C 0.4506(5) -0.0141(7) 0.08518(16) 0.0428(15) Uani 1 1 d . . . . .
H33A H 0.4089 0.0488 0.0757 0.064 Uiso 1 1 calc R U . . .
H33B H 0.4217 -0.0988 0.0903 0.064 Uiso 1 1 calc R U . . .
H33C H 0.4966 -0.0308 0.0696 0.064 Uiso 1 1 calc R U . . .
C34 C 0.5524(4) -0.0532(7) 0.13075(19) 0.0446(16) Uani 1 1 d . . . . .
H34A H 0.5973 -0.0725 0.1149 0.067 Uiso 1 1 calc R U . . .
H34B H 0.5224 -0.1365 0.1363 0.067 Uiso 1 1 calc R U . . .
H34C H 0.5786 -0.0148 0.1504 0.067 Uiso 1 1 calc R U . . .
C35 C 1.1517(4) 1.5569(7) 0.11583(14) 0.0387(15) Uani 1 1 d . . . . .
H35 H 1.1352 1.5308 0.0944 0.046 Uiso 1 1 calc R U . . .
C36 C 1.2378(4) 1.5502(8) 0.12464(15) 0.0400(15) Uani 1 1 d . . . . .
H36 H 1.2794 1.5238 0.1091 0.048 Uiso 1 1 calc R U . . .
C37 C 1.2633(3) 1.5820(5) 0.15593(13) 0.0242(10) Uani 1 1 d . . . . .
C38 C 1.1981(3) 1.6199(5) 0.17759(12) 0.0208(9) Uani 1 1 d . . . . .
H38 H 1.2122 1.6403 0.1996 0.025 Uiso 1 1 calc R U . . .
C39 C 1.1139(3) 1.6275(5) 0.16691(11) 0.0173(9) Uani 1 1 d . . . . .
C40 C 1.0414(3) 1.6697(5) 0.18765(11) 0.0169(9) Uani 1 1 d . . . . .
C41 C 1.0483(3) 1.6933(5) 0.22055(11) 0.0210(9) Uani 1 1 d . . . . .
H41 H 1.1022 1.6830 0.2314 0.025 Uiso 1 1 calc R U . . .
C42 C 0.9756(3) 1.7326(5) 0.23810(11) 0.0207(9) Uani 1 1 d . . . . .
C43 C 0.8998(3) 1.7492(5) 0.22100(12) 0.0228(10) Uani 1 1 d . . . . .
H43 H 0.8494 1.7786 0.2318 0.027 Uiso 1 1 calc R U . . .
C44 C 0.8977(3) 1.7225(5) 0.18782(11) 0.0224(10) Uani 1 1 d . . . . .
H44 H 0.8449 1.7340 0.1763 0.027 Uiso 1 1 calc R U . . .
C45 C 1.3570(3) 1.5711(5) 0.16647(13) 0.0237(10) Uani 1 1 d . . . . .
C46 C 1.4156(4) 1.5919(8) 0.13719(17) 0.0427(16) Uani 1 1 d . . . . .
H46A H 1.4157 1.5105 0.1238 0.064 Uiso 1 1 calc R U . . .
H46B H 1.4743 1.6107 0.1448 0.064 Uiso 1 1 calc R U . . .
H46C H 1.3945 1.6676 0.1242 0.064 Uiso 1 1 calc R U . . .
C47 C 1.3805(4) 1.6730(7) 0.19232(17) 0.0392(14) Uani 1 1 d . . . . .
H47A H 1.3656 1.7632 0.1846 0.059 Uiso 1 1 calc R U . . .
H47B H 1.4425 1.6685 0.1969 0.059 Uiso 1 1 calc R U . . .
H47C H 1.3488 1.6535 0.2122 0.059 Uiso 1 1 calc R U . . .
C48 C 1.3707(4) 1.4301(6) 0.17954(17) 0.0395(14) Uani 1 1 d . . . . .
H48A H 1.3355 1.4170 0.1989 0.059 Uiso 1 1 calc R U . . .
H48B H 1.4315 1.4177 0.1853 0.059 Uiso 1 1 calc R U . . .
H48C H 1.3539 1.3647 0.1629 0.059 Uiso 1 1 calc R U . . .
C49 C 0.9826(3) 1.7549(6) 0.27496(12) 0.0267(11) Uani 1 1 d . . . . .
C50 C 0.8986(4) 1.8065(7) 0.28876(13) 0.0342(13) Uani 1 1 d . . . . .
H50A H 0.8525 1.7422 0.2840 0.051 Uiso 1 1 calc R U . . .
H50B H 0.8844 1.8932 0.2788 0.051 Uiso 1 1 calc R U . . .
H50C H 0.9047 1.8174 0.3124 0.051 Uiso 1 1 calc R U . . .
C51 C 1.0523(4) 1.8583(6) 0.28130(13) 0.0304(12) Uani 1 1 d . . . . .
H51A H 1.0545 1.8796 0.3046 0.046 Uiso 1 1 calc R U . . .
H51B H 1.0394 1.9399 0.2689 0.046 Uiso 1 1 calc R U . . .
H51C H 1.1079 1.8223 0.2745 0.046 Uiso 1 1 calc R U . . .
C52 C 1.0064(4) 1.6235(6) 0.29143(14) 0.0367(13) Uani 1 1 d . . . . .
H52A H 0.9612 1.5570 0.2872 0.055 Uiso 1 1 calc R U . . .
H52B H 1.0123 1.6379 0.3149 0.055 Uiso 1 1 calc R U . . .
H52C H 1.0611 1.5909 0.2828 0.055 Uiso 1 1 calc R U . . .

loop_
_atom_site_aniso_label
_atom_site_aniso_U_11
_atom_site_aniso_U_22
_atom_site_aniso_U_33
_atom_site_aniso_U_23
_atom_site_aniso_U_13
_atom_site_aniso_U_12
Cu1 0.0235(3) 0.0214(3) 0.0137(3) -0.0010(2) 0.0028(2) 0.0013(2)
Cu2 0.0199(3) 0.0212(3) 0.0134(3) -0.0027(2) 0.0034(2) 0.0005(2)
Cl1 0.0294(6) 0.0261(6) 0.0235(6) 0.0025(5) 0.0000(5) 0.0025(5)
O5 0.073(3) 0.049(3) 0.048(3) 0.015(2) 0.033(3) 0.004(3)
O6 0.120(18) 0.061(10) 0.056(11) 0.010(7) -0.029(10) -0.060(11)
O6A 0.072(10) 0.084(14) 0.10(2) 0.052(13) 0.032(12) 0.054(11)
O7 0.046(7) 0.130(16) 0.053(10) 0.030(9) -0.011(7) 0.034(8)
O7A 0.118(18) 0.050(9) 0.036(6) -0.018(6) 0.012(10) -0.027(10)
O8 0.126(16) 0.039(7) 0.052(8) 0.018(5) 0.057(10) 0.040(9)
O8A 0.046(7) 0.087(13) 0.058(13) 0.000(9) -0.008(7) -0.024(7)
Cl2A 0.086(5) 0.102(5) 0.079(5) -0.013(4) 0.009(4) 0.016(4)
O9A 0.096(6) 0.087(6) 0.067(5) 0.022(4) 0.021(4) 0.017(5)
O10A 0.096(6) 0.087(6) 0.067(5) 0.022(4) 0.021(4) 0.017(5)
O11A 0.096(6) 0.087(6) 0.067(5) 0.022(4) 0.021(4) 0.017(5)
O12A 0.096(6) 0.087(6) 0.067(5) 0.022(4) 0.021(4) 0.017(5)
Cl2B 0.165(7) 0.115(6) 0.114(5) -0.030(4) -0.019(5) 0.090(5)
O9B 0.153(8) 0.148(8) 0.113(6) -0.028(6) -0.002(5) 0.086(6)
O10B 0.153(8) 0.148(8) 0.113(6) -0.028(6) -0.002(5) 0.086(6)
O11B 0.153(8) 0.148(8) 0.113(6) -0.028(6) -0.002(5) 0.086(6)
O12B 0.153(8) 0.148(8) 0.113(6) -0.028(6) -0.002(5) 0.086(6)
Cl2C 0.139(10) 0.170(10) 0.067(7) -0.040(7) 0.004(6) 0.107(7)
O9C 0.145(8) 0.152(8) 0.093(8) -0.022(6) -0.015(6) 0.105(7)
O10C 0.145(8) 0.152(8) 0.093(8) -0.022(6) -0.015(6) 0.105(7)
O11C 0.145(8) 0.152(8) 0.093(8) -0.022(6) -0.015(6) 0.105(7)
O12C 0.145(8) 0.152(8) 0.093(8) -0.022(6) -0.015(6) 0.105(7)
O1 0.0225(16) 0.0214(17) 0.0176(16) -0.0018(13) -0.0003(13) 0.0045(13)
O1W 0.041(3) 0.051(3) 0.042(3) 0.002(2) -0.013(2) 0.014(2)
O2 0.0234(17) 0.0223(18) 0.0172(16) 0.0023(13) 0.0021(13) 0.0020(13)
O3 0.0318(19) 0.033(2) 0.0155(16) -0.0010(15) 0.0054(14) -0.0010(15)
O4 0.144(6) 0.033(3) 0.064(4) -0.011(3) 0.072(4) -0.007(3)
N1 0.026(2) 0.0133(19) 0.023(2) -0.0015(15) 0.0030(16) 0.0030(15)
N2 0.030(2) 0.021(2) 0.0139(18) -0.0007(16) 0.0011(16) 0.0024(17)
N3 0.0171(18) 0.023(2) 0.0178(19) -0.0032(16) 0.0019(14) 0.0041(15)
N4 0.028(2) 0.023(2) 0.0155(19) -0.0035(16) 0.0028(16) 0.0004(17)
N5 0.021(2) 0.032(2) 0.023(2) -0.0079(18) 0.0059(16) 0.0028(17)
N6 0.0191(18) 0.0126(18) 0.0177(19) 0.0004(14) 0.0027(14) 0.0011(14)
C1 0.024(2) 0.022(2) 0.020(2) -0.0011(19) 0.0007(18) 0.0044(19)
C2 0.021(2) 0.023(2) 0.022(2) 0.0009(19) 0.0008(18) 0.0011(18)
C3 0.029(2) 0.022(2) 0.019(2) -0.0007(19) -0.0024(19) 0.0027(19)
C4 0.029(3) 0.022(3) 0.026(3) -0.002(2) 0.006(2) 0.006(2)
C5 0.027(3) 0.025(3) 0.029(3) 0.001(2) 0.009(2) 0.006(2)
C6 0.028(2) 0.020(2) 0.024(2) -0.0035(19) 0.0038(19) 0.0021(19)
C7 0.029(2) 0.020(2) 0.024(2) -0.0028(19) 0.0042(19) 0.0004(19)
C8 0.028(2) 0.019(2) 0.012(2) -0.0011(17) 0.0038(17) 0.0013(18)
C9 0.034(3) 0.019(2) 0.016(2) 0.0012(18) 0.0041(19) -0.0008(19)
C10 0.036(3) 0.022(3) 0.019(2) -0.0010(19) 0.005(2) 0.002(2)
C11 0.031(3) 0.028(3) 0.019(2) -0.003(2) 0.007(2) 0.000(2)
C12 0.049(3) 0.032(3) 0.020(3) 0.006(2) 0.012(2) -0.001(3)
C13 0.049(3) 0.027(3) 0.020(2) 0.004(2) 0.011(2) 0.010(2)
C14 0.036(3) 0.031(3) 0.013(2) -0.002(2) 0.0094(19) -0.007(2)
C15 0.052(4) 0.030(3) 0.027(3) -0.001(2) 0.017(3) 0.003(3)
C16 0.056(4) 0.032(3) 0.030(3) -0.005(2) 0.020(3) -0.002(3)
C17 0.023(2) 0.021(2) 0.018(2) -0.0024(18) 0.0028(17) -0.0012(18)
C18 0.027(2) 0.025(3) 0.017(2) -0.0033(19) -0.0005(18) 0.0029(19)
C19 0.024(2) 0.026(3) 0.014(2) -0.0037(18) 0.0022(17) 0.0061(19)
C20 0.024(2) 0.024(2) 0.017(2) 0.0002(19) 0.0068(18) 0.0054(19)
C21 0.016(2) 0.021(2) 0.020(2) -0.0032(18) 0.0044(17) 0.0026(17)
C22 0.020(2) 0.025(2) 0.016(2) -0.0036(18) 0.0027(17) 0.0022(18)
C23 0.021(2) 0.026(3) 0.018(2) -0.0020(19) 0.0027(18) 0.0030(19)
C24 0.020(2) 0.026(3) 0.023(2) -0.005(2) 0.0022(18) 0.0013(19)
C25 0.037(3) 0.032(3) 0.021(3) -0.009(2) 0.000(2) -0.005(2)
C26 0.042(3) 0.032(3) 0.019(2) -0.004(2) 0.004(2) -0.009(2)
C27 0.042(3) 0.029(3) 0.013(2) 0.001(2) 0.002(2) 0.004(2)
C28 0.189(11) 0.029(4) 0.024(3) 0.001(3) 0.034(5) 0.018(5)
C29 0.035(3) 0.073(5) 0.021(3) 0.010(3) 0.004(2) -0.006(3)
C30 0.037(3) 0.062(4) 0.030(3) 0.020(3) -0.010(2) -0.009(3)
C31 0.026(2) 0.025(3) 0.029(3) -0.004(2) 0.002(2) -0.002(2)
C32 0.046(4) 0.039(4) 0.067(5) -0.020(3) 0.025(3) -0.016(3)
C33 0.055(4) 0.033(3) 0.040(3) -0.008(3) -0.005(3) -0.009(3)
C34 0.040(3) 0.031(3) 0.062(4) -0.003(3) -0.009(3) -0.005(3)
C35 0.028(3) 0.065(4) 0.024(3) -0.020(3) 0.006(2) 0.005(3)
C36 0.022(3) 0.065(4) 0.033(3) -0.013(3) 0.007(2) 0.005(3)
C37 0.019(2) 0.024(3) 0.030(3) -0.003(2) 0.0055(19) -0.0023(18)
C38 0.022(2) 0.019(2) 0.022(2) 0.0014(18) 0.0042(18) -0.0017(18)
C39 0.024(2) 0.015(2) 0.014(2) -0.0014(16) 0.0041(17) 0.0011(17)
C40 0.018(2) 0.016(2) 0.017(2) 0.0005(17) 0.0029(17) 0.0008(16)
C41 0.021(2) 0.024(2) 0.017(2) -0.0013(19) 0.0010(18) 0.0025(18)
C42 0.024(2) 0.023(2) 0.015(2) -0.0024(18) -0.0010(17) 0.0049(18)
C43 0.024(2) 0.029(3) 0.015(2) -0.0039(19) 0.0052(18) 0.0051(19)
C44 0.019(2) 0.033(3) 0.016(2) -0.0009(19) 0.0003(17) 0.0053(19)
C45 0.020(2) 0.020(2) 0.032(3) 0.002(2) 0.0029(19) 0.0032(18)
C46 0.019(3) 0.063(4) 0.047(4) 0.015(3) 0.011(2) 0.000(3)
C47 0.026(3) 0.039(3) 0.053(4) -0.015(3) -0.003(3) -0.001(2)
C48 0.041(3) 0.029(3) 0.049(4) 0.007(3) -0.004(3) 0.006(2)
C49 0.031(3) 0.032(3) 0.017(2) -0.004(2) 0.0015(19) 0.005(2)
C50 0.036(3) 0.048(4) 0.019(3) -0.011(2) 0.004(2) 0.006(3)
C51 0.033(3) 0.034(3) 0.025(3) -0.014(2) -0.006(2) 0.008(2)
C52 0.056(4) 0.036(3) 0.019(3) 0.002(2) 0.004(2) 0.010(3)

loop_
_atom_type_symbol
_atom_type_description
_atom_type_scat_dispersion_real
_atom_type_scat_dispersion_imag
_atom_type_scat_source
C C 0.0033 0.0016 'International Tables Vol C Tables 4.2.6.8 and 6.1.1.4'
H H 0.0000 0.0000 'International Tables Vol C Tables 4.2.6.8 and 6.1.1.4'
N N 0.0061 0.0033 'International Tables Vol C Tables 4.2.6.8 and 6.1.1.4'
O O 0.0106 0.0060 'International Tables Vol C Tables 4.2.6.8 and 6.1.1.4'
Cl Cl 0.1484 0.1585 'International Tables Vol C Tables 4.2.6.8 and 6.1.1.4'
Cu Cu 0.3201 1.2651 'International Tables Vol C Tables 4.2.6.8 and 6.1.1.4'

loop_
_geom_angle_atom_site_label_1
_geom_angle_atom_site_label_2
_geom_angle_atom_site_label_3
_geom_angle
_geom_angle_site_symmetry_1
_geom_angle_site_symmetry_3
O1 Cu1 N4 173.20(15) . .
O1 Cu1 N2 91.52(16) . .
N4 Cu1 N2 95.03(17) . .
O1 Cu1 N3 92.70(15) . .
N4 Cu1 N3 80.65(17) . .
N2 Cu1 N3 152.39(16) . .
O1 Cu1 O1W 88.99(17) . .
N4 Cu1 O1W 91.73(19) . .
N2 Cu1 O1W 99.17(18) . .
N3 Cu1 O1W 108.17(17) . .
O3 Cu2 O2 92.66(15) 3_775 1_565
O3 Cu2 N5 91.64(17) 3_775 .
O2 Cu2 N5 172.44(17) 1_565 .
O3 Cu2 N6 166.73(16) 3_775 .
O2 Cu2 N6 94.27(15) 1_565 .
N5 Cu2 N6 80.32(16) . .
O3 Cu2 N1 90.04(16) 3_775 .
O2 Cu2 N1 87.21(15) 1_565 .
N5 Cu2 N1 99.01(17) . .
N6 Cu2 N1 101.58(15) . .
O6 Cl1 O7 111.9(15) . .
O7A Cl1 O6A 110.4(16) . .
O7A Cl1 O8A 108.7(12) . .
O6A Cl1 O8A 109.4(19) . .
O7A Cl1 O5 104.2(11) . .
O6 Cl1 O5 103.8(11) . .
O7 Cl1 O5 114.7(12) . .
O6A Cl1 O5 107.0(13) . .
O8A Cl1 O5 116.9(12) . .
O6 Cl1 O8 111.1(12) . .
O7 Cl1 O8 105.0(11) . .
O5 Cl1 O8 110.4(9) . .
O9A Cl2A O10A 107.0(12) . .
O9A Cl2A O11A 104.4(11) . .
O10A Cl2A O11A 117.3(13) . .
O9A Cl2A O12A 107.2(12) . .
O10A Cl2A O12A 104.9(12) . .
O11A Cl2A O12A 115.4(12) . .
Cl2A O10A O12A 114.7(13) . 3_655
Cl2A O11A O12C 135(2) . .
Cl2A O12A O10A 139.9(14) . 3_655
O10B Cl2B O11B 122.7(17) . .
O10B Cl2B O12B 99.4(13) . .
O11B Cl2B O12B 118.4(14) . .
O10B Cl2B O9B 117.3(15) . .
O11B Cl2B O9B 100.0(12) . .
O12B Cl2B O9B 97.0(13) . .
Cl2C O10B Cl2B 165(2) . .
Cl2C O10B O9C 62.4(16) . .
Cl2B O10B O9C 118(2) . .
Cl2C O10B O11C 60.9(17) . .
Cl2B O10B O11C 130(3) . .
O9C O10B O11C 102(3) . .
Cl2C O10B O12C 55.4(13) . .
Cl2B O10B O12C 111(2) . .
O9C O10B O12C 93(2) . .
O11C O10B O12C 94.8(19) . .
O10B Cl2C O10C 174(2) . .
O10B Cl2C O11C 62(2) . .
O10C Cl2C O11C 124(2) . .
O10B Cl2C O9C 60.5(19) . .
O10C Cl2C O9C 117(2) . .
O11C Cl2C O9C 101.8(17) . .
O10B Cl2C O12C 74(2) . .
O10C Cl2C O12C 101.2(18) . .
O11C Cl2C O12C 108(2) . .
O9C Cl2C O12C 104(2) . .
O10B O9C Cl2C 57.1(13) . .
Cl2C O11C O10B 56.6(15) . .
Cl2C O12C O10B 50.2(14) . .
Cl2C O12C O11A 152(3) . .
O10B O12C O11A 145(3) . .
C8 O1 Cu1 114.4(3) . .
Cu1 O1W H1W 133(5) . .
Cu1 O1W H2W 105(5) . .
H1W O1W H2W 104(4) . .
C8 O2 Cu2 133.3(3) . 1_545
C16 O3 Cu2 118.0(4) . 3_775
C5 N1 C1 116.5(4) . .
C5 N1 Cu2 120.2(3) . .
C1 N1 Cu2 122.0(3) . .
C13 N2 C9 117.0(4) . .
C13 N2 Cu1 120.8(4) . .
C9 N2 Cu1 122.0(3) . .
C17 N3 C21 118.3(4) . .
C17 N3 Cu1 126.6(3) . .
C21 N3 Cu1 114.6(3) . .
C26 N4 C22 117.9(5) . .
C26 N4 Cu1 127.0(4) . .
C22 N4 Cu1 115.0(3) . .
C35 N5 C39 118.5(5) . .
C35 N5 Cu2 125.5(4) . .
C39 N5 Cu2 116.0(3) . .
C44 N6 C40 118.0(4) . .
C44 N6 Cu2 126.2(3) . .
C40 N6 Cu2 115.6(3) . .
N1 C1 C2 123.3(5) . .
N1 C1 H1 118.4 . .
C2 C1 H1 118.4 . .
C3 C2 C1 119.6(5) . .
C3 C2 H2 120.2 . .
C1 C2 H2 120.2 . .
C2 C3 C4 117.6(5) . .
C2 C3 C6 119.9(5) . .
C4 C3 C6 122.4(5) . .
C5 C4 C3 119.4(5) . .
C5 C4 H4 120.3 . .
C3 C4 H4 120.3 . .
N1 C5 C4 123.5(5) . .
N1 C5 H5 118.2 . .
C4 C5 H5 118.2 . .
C7 C6 C3 124.7(5) . .
C7 C6 H6 117.7 . .
C3 C6 H6 117.7 . .
C6 C7 C8 121.4(5) . .
C6 C7 H7 119.3 . .
C8 C7 H7 119.3 . .
O1 C8 O2 119.8(4) . .
O1 C8 C7 120.9(4) . .
O2 C8 C7 119.3(4) . .
N2 C9 C10 123.3(5) . .
N2 C9 H9 118.3 . .
C10 C9 H9 118.3 . .
C11 C10 C9 119.2(5) . .
C11 C10 H10 120.4 . .
C9 C10 H10 120.4 . .
C12 C11 C10 117.1(5) . .
C12 C11 C14 120.2(5) . .
C10 C11 C14 122.7(5) . .
C11 C12 C13 121.3(5) . .
C11 C12 H12 119.4 . .
C13 C12 H12 119.4 . .
N2 C13 C12 122.0(5) . .
N2 C13 H13 119.0 . .
C12 C13 H13 119.0 . .
C15 C14 C11 125.2(5) . .
C15 C14 H14 117.4 . .
C11 C14 H14 117.4 . .
C14 C15 C16 121.5(6) . .
C14 C15 H15 119.3 . .
C16 C15 H15 119.3 . .
O4 C16 O3 123.0(5) . .
O4 C16 C15 119.1(6) . .
O3 C16 C15 117.6(5) . .
N3 C17 C18 123.1(5) . .
N3 C17 H17 118.5 . .
C18 C17 H17 118.5 . .
C17 C18 C19 119.1(5) . .
C17 C18 H18 120.4 . .
C19 C18 H18 120.4 . .
C20 C19 C18 117.5(4) . .
C20 C19 C27 121.3(5) . .
C18 C19 C27 121.2(4) . .
C21 C20 C19 119.7(5) . .
C21 C20 H20 120.2 . .
C19 C20 H20 120.2 . .
N3 C21 C20 122.2(4) . .
N3 C21 C22 114.1(4) . .
C20 C21 C22 123.7(5) . .
N4 C22 C23 121.8(4) . .
N4 C22 C21 114.0(4) . .
C23 C22 C21 124.1(4) . .
C22 C23 C24 120.3(5) . .
C22 C23 H23 119.8 . .
C24 C23 H23 119.8 . .
C25 C24 C23 116.5(5) . .
C25 C24 C31 123.6(5) . .
C23 C24 C31 119.9(5) . .
C26 C25 C24 120.4(5) . .
C26 C25 H25 119.8 . .
C24 C25 H25 119.8 . .
N4 C26 C25 123.1(5) . .
N4 C26 H26 118.5 . .
C25 C26 H26 118.5 . .
C28 C27 C19 111.4(5) . .
C28 C27 C29 110.1(6) . .
C19 C27 C29 110.8(4) . .
C28 C27 C30 108.8(6) . .
C19 C27 C30 107.3(4) . .
C29 C27 C30 108.4(5) . .
C27 C28 H28A 109.5 . .
C27 C28 H28B 109.5 . .
H28A C28 H28B 109.5 . .
C27 C28 H28C 109.5 . .
H28A C28 H28C 109.5 . .
H28B C28 H28C 109.5 . .
C27 C29 H29A 109.5 . .
C27 C29 H29B 109.5 . .
H29A C29 H29B 109.5 . .
C27 C29 H29C 109.5 . .
H29A C29 H29C 109.5 . .
H29B C29 H29C 109.5 . .
C27 C30 H30A 109.5 . .
C27 C30 H30B 109.5 . .
H30A C30 H30B 109.5 . .
C27 C30 H30C 109.5 . .
H30A C30 H30C 109.5 . .
H30B C30 H30C 109.5 . .
C34 C31 C24 107.7(4) . .
C34 C31 C33 108.7(5) . .
C24 C31 C33 111.6(5) . .
C34 C31 C32 109.7(6) . .
C24 C31 C32 110.4(5) . .
C33 C31 C32 108.7(5) . .
C31 C32 H32A 109.5 . .
C31 C32 H32B 109.5 . .
H32A C32 H32B 109.5 . .
C31 C32 H32C 109.5 . .
H32A C32 H32C 109.5 . .
H32B C32 H32C 109.5 . .
C31 C33 H33A 109.5 . .
C31 C33 H33B 109.5 . .
H33A C33 H33B 109.5 . .
C31 C33 H33C 109.5 . .
H33A C33 H33C 109.5 . .
H33B C33 H33C 109.5 . .
C31 C34 H34A 109.5 . .
C31 C34 H34B 109.5 . .
H34A C34 H34B 109.5 . .
C31 C34 H34C 109.5 . .
H34A C34 H34C 109.5 . .
H34B C34 H34C 109.5 . .
N5 C35 C36 122.7(5) . .
N5 C35 H35 118.7 . .
C36 C35 H35 118.7 . .
C37 C36 C35 120.0(5) . .
C37 C36 H36 120.0 . .
C35 C36 H36 120.0 . .
C36 C37 C38 116.8(5) . .
C36 C37 C45 121.0(5) . .
C38 C37 C45 122.2(5) . .
C39 C38 C37 120.0(5) . .
C39 C38 H38 120.0 . .
C37 C38 H38 120.0 . .
N5 C39 C38 121.9(4) . .
N5 C39 C40 114.2(4) . .
C38 C39 C40 123.9(4) . .
N6 C40 C41 122.2(4) . .
N6 C40 C39 113.6(4) . .
C41 C40 C39 124.2(4) . .
C40 C41 C42 119.9(4) . .
C40 C41 H41 120.1 . .
C42 C41 H41 120.1 . .
C43 C42 C41 117.5(4) . .
C43 C42 C49 122.6(4) . .
C41 C42 C49 119.9(4) . .
C42 C43 C44 119.3(4) . .
C42 C43 H43 120.3 . .
C44 C43 H43 120.3 . .
N6 C44 C43 123.1(4) . .
N6 C44 H44 118.5 . .
C43 C44 H44 118.5 . .
C47 C45 C37 112.1(4) . .
C47 C45 C48 109.9(5) . .
C37 C45 C48 107.3(4) . .
C47 C45 C46 108.6(5) . .
C37 C45 C46 110.0(5) . .
C48 C45 C46 108.7(5) . .
C45 C46 H46A 109.5 . .
C45 C46 H46B 109.5 . .
H46A C46 H46B 109.5 . .
C45 C46 H46C 109.5 . .
H46A C46 H46C 109.5 . .
H46B C46 H46C 109.5 . .
C45 C47 H47A 109.5 . .
C45 C47 H47B 109.5 . .
H47A C47 H47B 109.5 . .
C45 C47 H47C 109.5 . .
H47A C47 H47C 109.5 . .
H47B C47 H47C 109.5 . .
C45 C48 H48A 109.5 . .
C45 C48 H48B 109.5 . .
H48A C48 H48B 109.5 . .
C45 C48 H48C 109.5 . .
H48A C48 H48C 109.5 . .
H48B C48 H48C 109.5 . .
C51 C49 C52 109.9(5) . .
C51 C49 C50 108.7(5) . .
C52 C49 C50 109.4(5) . .
C51 C49 C42 108.1(4) . .
C52 C49 C42 109.3(4) . .
C50 C49 C42 111.4(4) . .
C49 C50 H50A 109.5 . .
C49 C50 H50B 109.5 . .
H50A C50 H50B 109.5 . .
C49 C50 H50C 109.5 . .
H50A C50 H50C 109.5 . .
H50B C50 H50C 109.5 . .
C49 C51 H51A 109.5 . .
C49 C51 H51B 109.5 . .
H51A C51 H51B 109.5 . .
C49 C51 H51C 109.5 . .
H51A C51 H51C 109.5 . .
H51B C51 H51C 109.5 . .
C49 C52 H52A 109.5 . .
C49 C52 H52B 109.5 . .
H52A C52 H52B 109.5 . .
C49 C52 H52C 109.5 . .
H52A C52 H52C 109.5 . .
H52B C52 H52C 109.5 . .

loop_
_geom_bond_atom_site_label_1
_geom_bond_atom_site_label_2
_geom_bond_distance
_geom_bond_site_symmetry_2
Cu1 O1 1.971(4) .
Cu1 N4 1.995(4) .
Cu1 N2 2.007(4) .
Cu1 N3 2.008(4) .
Cu1 O1W 2.172(4) .
Cu2 O3 1.939(3) 3_775
Cu2 O2 1.957(3) 1_565
Cu2 N5 1.983(4) .
Cu2 N6 2.003(4) .
Cu2 N1 2.248(4) .
Cl1 O7A 1.37(2) .
Cl1 O6 1.386(16) .
Cl1 O7 1.403(18) .
Cl1 O6A 1.41(2) .
Cl1 O8A 1.41(2) .
Cl1 O5 1.422(5) .
Cl1 O8 1.438(15) .
Cl2A O9A 1.321(10) .
Cl2A O10A 1.331(10) .
Cl2A O11A 1.335(10) .
Cl2A O12A 1.342(10) .
O10A O12A 1.75(2) 3_655
O11A O12C 1.58(3) .
O12A O10A 1.75(2) 3_655
Cl2B O10B 1.295(15) .
Cl2B O11B 1.341(14) .
Cl2B O12B 1.342(13) .
Cl2B O9B 1.352(14) .
O10B Cl2C 1.27(3) .
O10B O9C 1.32(4) .
O10B O11C 1.35(4) .
O10B O12C 1.59(4) .
Cl2C O10C 1.313(16) .
Cl2C O11C 1.329(16) .
Cl2C O9C 1.340(16) .
Cl2C O12C 1.359(16) .
O1 C8 1.257(6) .
O1W H1W 0.87(2) .
O1W H2W 0.85(2) .
O2 C8 1.278(6) .
O2 Cu2 1.957(3) 1_545
O3 C16 1.268(7) .
O3 Cu2 1.939(3) 3_775
O4 C16 1.241(8) .
N1 C5 1.341(6) .
N1 C1 1.343(6) .
N2 C13 1.341(7) .
N2 C9 1.342(6) .
N3 C17 1.333(6) .
N3 C21 1.339(6) .
N4 C26 1.326(7) .
N4 C22 1.354(6) .
N5 C35 1.330(7) .
N5 C39 1.343(6) .
N6 C44 1.333(6) .
N6 C40 1.342(6) .
C1 C2 1.394(7) .
C1 H1 0.9500 .
C2 C3 1.372(7) .
C2 H2 0.9500 .
C3 C4 1.390(7) .
C3 C6 1.462(7) .
C4 C5 1.386(8) .
C4 H4 0.9500 .
C5 H5 0.9500 .
C6 C7 1.325(7) .
C6 H6 0.9500 .
C7 C8 1.461(7) .
C7 H7 0.9500 .
C9 C10 1.385(7) .
C9 H9 0.9500 .
C10 C11 1.380(7) .
C10 H10 0.9500 .
C11 C12 1.369(8) .
C11 C14 1.471(7) .
C12 C13 1.377(7) .
C12 H12 0.9500 .
C13 H13 0.9500 .
C14 C15 1.315(8) .
C14 H14 0.9500 .
C15 C16 1.490(8) .
C15 H15 0.9500 .
C17 C18 1.380(7) .
C17 H17 0.9500 .
C18 C19 1.394(7) .
C18 H18 0.9500 .
C19 C20 1.391(7) .
C19 C27 1.520(7) .
C20 C21 1.383(7) .
C20 H20 0.9500 .
C21 C22 1.485(7) .
C22 C23 1.377(7) .
C23 C24 1.397(7) .
C23 H23 0.9500 .
C24 C25 1.380(7) .
C24 C31 1.525(7) .
C25 C26 1.374(8) .
C25 H25 0.9500 .
C26 H26 0.9500 .
C27 C28 1.508(9) .
C27 C29 1.524(8) .
C27 C30 1.552(8) .
C28 H28A 0.9800 .
C28 H28B 0.9800 .
C28 H28C 0.9800 .
C29 H29A 0.9800 .
C29 H29B 0.9800 .
C29 H29C 0.9800 .
C30 H30A 0.9800 .
C30 H30B 0.9800 .
C30 H30C 0.9800 .
C31 C34 1.513(8) .
C31 C33 1.527(8) .
C31 C32 1.530(8) .
C32 H32A 0.9800 .
C32 H32B 0.9800 .
C32 H32C 0.9800 .
C33 H33A 0.9800 .
C33 H33B 0.9800 .
C33 H33C 0.9800 .
C34 H34A 0.9800 .
C34 H34B 0.9800 .
C34 H34C 0.9800 .
C35 C36 1.385(8) .
C35 H35 0.9500 .
C36 C37 1.379(8) .
C36 H36 0.9500 .
C37 C38 1.407(7) .
C37 C45 1.519(7) .
C38 C39 1.379(7) .
C38 H38 0.9500 .
C39 C40 1.482(6) .
C40 C41 1.376(6) .
C41 C42 1.403(7) .
C41 H41 0.9500 .
C42 C43 1.375(7) .
C42 C49 1.534(7) .
C43 C44 1.390(6) .
C43 H43 0.9500 .
C44 H44 0.9500 .
C45 C47 1.512(8) .
C45 C48 1.519(8) .
C45 C46 1.532(8) .
C46 H46A 0.9800 .
C46 H46B 0.9800 .
C46 H46C 0.9800 .
C47 H47A 0.9800 .
C47 H47B 0.9800 .
C47 H47C 0.9800 .
C48 H48A 0.9800 .
C48 H48B 0.9800 .
C48 H48C 0.9800 .
C49 C51 1.516(8) .
C49 C52 1.518(8) .
C49 C50 1.519(7) .
C50 H50A 0.9800 .
C50 H50B 0.9800 .
C50 H50C 0.9800 .
C51 H51A 0.9800 .
C51 H51B 0.9800 .
C51 H51C 0.9800 .
C52 H52A 0.9800 .
C52 H52B 0.9800 .
C52 H52C 0.9800 .

loop_
_publcif_info_datablock.id
_publcif_info_datablock.publ_exptl
_publcif_info_datablock.publ_geom
_publcif_info_datablock.structure
{da6da22d-16c4-4e13-876b-bbad28dce5b6} y y y

loop_
_publcif_info_exptl_table_extra_item
sin_theta_over_lambda_max

loop_
_publcif_info_tables.block_id
_publcif_info_tables.reference_item
{da6da22d-16c4-4e13-876b-bbad28dce5b6} '_publcif_info_datablock.publ_exptl'

loop_
_publcif_info_cif.paper_type
EE
